data_2205845
loop_
_publ_author_name
'Evan G. Moore'
'Paul Meredith'
'Paul V. Bernhardt'

_publ_section_title
;
 2-Methoxy-6-methyl-3-nitro-4-(2-nitroprop-1-enyl)phenyl acetate
;
_journal_issue 6
_journal_name_full 'Acta Crystallographica Section E'
_journal_page_first o1709
_journal_page_last o1711
_journal_paper_doi 10.1107/S1600536805014212
_journal_volume 61
_journal_year 2005
_chemical_formula_iupac 'C13 H14 N2 O7'
_chemical_formula_moiety 'C13 H14 N2 O7'
_chemical_formula_structural 'C13 H14 N2 O7'
_chemical_formula_sum 'C13 H14 N2 O7'
_chemical_formula_weight 310.26
_chemical_name_systematic
;
2-Methoxy-6-methyl-3-nitro-4-(2-nitroprop-1-enyl)phenyl acetate
;
_space_group_IT_number 2
_symmetry_cell_setting triclinic
_symmetry_space_group_name_Hall '-P 1'
_symmetry_space_group_name_H-M 'P -1'
_atom_sites_solution_hydrogens geom
_atom_sites_solution_primary direct
_atom_sites_solution_secondary difmap
_audit_conform_dict_name cif_core.dic
_audit_conform_dict_version 2.1
_audit_creation_method 'WinGX routine CIF_UPDATE'
_cell_angle_alpha 76.31(2)
_cell_angle_beta 81.34(2)
_cell_angle_gamma 66.51(3)
_cell_formula_units_Z 2
_cell_length_a 8.274(3)
_cell_length_b 9.125(2)
_cell_length_c 10.623(2)
_cell_measurement_reflns_used 16
_cell_measurement_temperature 293(2)
_cell_measurement_theta_max 13.262
_cell_measurement_theta_min 11.289
_cell_volume 713.3(4)
_computing_cell_refinement 'CAD-4 EXPRESS'
_computing_data_collection 'CAD-4 EXPRESS (Enraf--Nonius, 1994)'
_computing_data_reduction 'XCAD4 (Harms & Wocadlo, 1995)'
_computing_molecular_graphics 'ORTEP-3 for Windows (Farrugia, 1997)'
_computing_publication_material 'WinGX (Version 1.64.02; Farrugia, 1999)'
_computing_structure_refinement 'SHELXL97 (Sheldrick, 1997)'
_computing_structure_solution 'SHELXS97 (Sheldrick, 1997)'
_diffrn_ambient_temperature 293(2)
_diffrn_measured_fraction_theta_full 0.998
_diffrn_measured_fraction_theta_max 0.998
_diffrn_measurement_device '\k-geometry diffractometer'
_diffrn_measurement_device_type 'Enraf--Nonius CAD-4'
_diffrn_measurement_method 'non-profiled \w/2\q'
_diffrn_radiation_monochromator graphite
_diffrn_radiation_type MoK\a
_diffrn_radiation_wavelength 0.71073
_diffrn_reflns_av_R_equivalents 0.023
_diffrn_reflns_limit_h_max 9
_diffrn_reflns_limit_h_min 0
_diffrn_reflns_limit_k_max 10
_diffrn_reflns_limit_k_min -9
_diffrn_reflns_limit_l_max 12
_diffrn_reflns_limit_l_min -12
_diffrn_reflns_number 2684
_diffrn_reflns_theta_full 24.96
_diffrn_reflns_theta_max 24.96
_diffrn_reflns_theta_min 1.98
_diffrn_standards_decay_% -3
_diffrn_standards_interval_time 120
_diffrn_standards_number 3
_exptl_absorpt_coefficient_mu 0.119
_exptl_absorpt_correction_T_max 0.9833
_exptl_absorpt_correction_T_min 0.9515
_exptl_absorpt_correction_type psi-scan
_exptl_absorpt_process_details '(North et al., 1968)'
_exptl_crystal_colour colourless
_exptl_crystal_density_diffrn 1.445
_exptl_crystal_density_method 'not measured'
_exptl_crystal_description prism
_exptl_crystal_F_000 324
_exptl_crystal_size_max 0.4
_exptl_crystal_size_mid 0.33
_exptl_crystal_size_min 0.13
_refine_diff_density_max 0.186
_refine_diff_density_min -0.228
_refine_ls_extinction_method none
_refine_ls_goodness_of_fit_ref 1.009
_refine_ls_hydrogen_treatment constr
_refine_ls_matrix_type full
_refine_ls_number_parameters 203
_refine_ls_number_reflns 2497
_refine_ls_number_restraints 0
_refine_ls_restrained_S_all 1.009
_refine_ls_R_factor_all 0.1231
_refine_ls_R_factor_gt 0.0464
_refine_ls_shift/su_max 0.002
_refine_ls_shift/su_mean 0
_refine_ls_structure_factor_coef Fsqd
_refine_ls_weighting_details 'calc w = 1/[\s^2^(Fo^2^)+(0.072P)^2^+0.0191P] where P = (Fo^2^+2Fc^2^)/3'
_refine_ls_weighting_scheme calc
_refine_ls_wR_factor_gt 0.1143
_refine_ls_wR_factor_ref 0.1435
_reflns_number_gt 1306
_reflns_number_total 2497
_reflns_threshold_expression I>2\s(I)
_cod_data_source_file ac6172.cif
_cod_data_source_block I
_cod_depositor_comments
;
The following automatic conversions were performed:
'_geom_bond_publ_flag' value 'NO' changed to 'no' according to
'/home/saulius/struct/CIF-dictionaries/cif_core.dic' dictionary named
'cif_core.dic' version 2.4.1 from 2010-06-29 (16
times).

'_geom_angle_publ_flag' value 'NO' changed to 'no' according to
'/home/saulius/struct/CIF-dictionaries/cif_core.dic' dictionary named
'cif_core.dic' version 2.4.1 from 2010-06-29 (25 times).

Automatic conversion script
Id: cif_fix_enum 1527 2010-12-29 10:47:43Z saulius 

The following automatic conversions were performed:

'_geom_bond_publ_flag' value 'NO' changed to 'no' according to
/home/saulius/struct/CIF-dictionaries/cif_core.dic dictionary named
'cif_core.dic' version 2.4.1 from 2010-06-29 (16
times).

'_geom_angle_publ_flag' value 'NO' changed to 'no' according
to /home/saulius/struct/CIF-dictionaries/cif_core.dic dictionary
named 'cif_core.dic' version 2.4.1 from 2010-06-29 (25 times).

Automatic conversion script
Id: cif_fix_values 1715 2011-07-08 13:25:40Z adriana 
;
_cod_original_cell_volume 713.3(3)
_cod_database_code 2205845
_cod_database_fobs_code 2205845

loop_
_symmetry_equiv_pos_as_xyz
'x, y, z'
'-x, -y, -z'

loop_
_atom_site_label
_atom_site_fract_x
_atom_site_fract_y
_atom_site_fract_z
_atom_site_U_iso_or_equiv
_atom_site_adp_type
_atom_site_calc_flag
_atom_site_refinement_flags
_atom_site_occupancy
_atom_site_type_symbol
C1 0.2471(4) 1.1296(3) 0.3133(3) 0.0369(7) Uani d . 1 C
C2 0.3168(4) 0.9605(3) 0.3600(3) 0.0362(7) Uani d . 1 C
C3 0.3365(4) 0.8936(3) 0.4911(3) 0.0377(7) Uani d . 1 C
C4 0.2814(4) 0.9995(3) 0.5776(3) 0.0377(7) Uani d . 1 C
C5 0.2058(4) 1.1664(4) 0.5379(3) 0.0401(7) Uani d . 1 C
C6 0.1892(4) 1.2270(3) 0.4049(3) 0.0397(7) Uani d . 1 C
H6 0.1362 1.3391 0.3767 0.048 Uiso calc R 1 H
C7 0.2237(4) 1.2012(4) 0.1746(3) 0.0416(7) Uani d . 1 C
H7 0.1875 1.1483 0.1264 0.05 Uiso calc R 1 H
C8 0.2498(4) 1.3341(4) 0.1131(3) 0.0445(8) Uani d . 1 C
C9 0.3195(5) 1.4370(4) 0.1602(3) 0.0605(10) Uani d . 1 C
H9A 0.225 1.538 0.1707 0.091 Uiso calc R 1 H
H9B 0.4084 1.4585 0.0982 0.091 Uiso calc R 1 H
H9C 0.3701 1.3809 0.242 0.091 Uiso calc R 1 H
C10 0.1472(5) 1.2808(4) 0.6314(3) 0.0569(9) Uani d . 1 C
H10A 0.0286 1.2951 0.6651 0.085 Uiso calc R 1 H
H10B 0.1511 1.3842 0.5873 0.085 Uiso calc R 1 H
H10C 0.2243 1.2362 0.7016 0.085 Uiso calc R 1 H
C11 0.1845(5) 0.9370(4) 0.7987(3) 0.0453(8) Uani d . 1 C
C12 0.2493(5) 0.8790(4) 0.9316(3) 0.0639(10) Uani d . 1 C
H12A 0.1504 0.8982 0.9944 0.096 Uiso calc R 1 H
H12B 0.3196 0.9369 0.9421 0.096 Uiso calc R 1 H
H12C 0.3197 0.7645 0.944 0.096 Uiso calc R 1 H
C13 0.3136(5) 0.6428(4) 0.5947(3) 0.0653(10) Uani d . 1 C
H13A 0.241 0.6943 0.6635 0.098 Uiso calc R 1 H
H13B 0.3864 0.5326 0.6299 0.098 Uiso calc R 1 H
H13C 0.2398 0.643 0.533 0.098 Uiso calc R 1 H
N1 0.2075(4) 1.3879(4) -0.0247(3) 0.0610(8) Uani d . 1 N
N2 0.3756(4) 0.8505(3) 0.2674(3) 0.0468(7) Uani d . 1 N
O1 0.1256(4) 1.3270(4) -0.0676(2) 0.0816(9) Uani d . 1 O
O2 0.2539(5) 1.4945(4) -0.0904(3) 0.0977(10) Uani d . 1 O
O3 0.3300(4) 0.7360(3) 0.2894(2) 0.0693(7) Uani d . 1 O
O4 0.4684(3) 0.8812(3) 0.1724(2) 0.0670(7) Uani d . 1 O
O5 0.4234(3) 0.7303(2) 0.53144(19) 0.0462(6) Uani d . 1 O
O6 0.3217(3) 0.9308(2) 0.70794(18) 0.0447(6) Uani d . 1 O
O7 0.0365(3) 0.9839(3) 0.7701(2) 0.0661(7) Uani d . 1 O

loop_
_atom_site_aniso_label
_atom_site_aniso_U_11
_atom_site_aniso_U_22
_atom_site_aniso_U_33
_atom_site_aniso_U_12
_atom_site_aniso_U_13
_atom_site_aniso_U_23
C1 0.0379(17) 0.0420(17) 0.0356(17) -0.0206(14) -0.0014(13) -0.0072(14)
C2 0.0368(17) 0.0362(16) 0.0400(18) -0.0156(14) -0.0021(13) -0.0124(14)
C3 0.0343(17) 0.0372(17) 0.0432(18) -0.0165(14) -0.0053(13) -0.0036(14)
C4 0.0369(18) 0.0446(18) 0.0338(17) -0.0185(14) -0.0045(13) -0.0049(14)
C5 0.0401(18) 0.0435(18) 0.0403(18) -0.0189(15) -0.0001(14) -0.0111(14)
C6 0.0417(18) 0.0341(16) 0.0437(19) -0.0159(14) -0.0012(14) -0.0062(14)
C7 0.0425(19) 0.0429(17) 0.0396(18) -0.0153(14) -0.0013(14) -0.0108(14)
C8 0.0449(19) 0.0426(18) 0.0355(18) -0.0086(15) -0.0016(14) -0.0031(14)
C9 0.071(3) 0.053(2) 0.059(2) -0.0312(19) 0.0002(18) -0.0026(17)
C10 0.073(2) 0.054(2) 0.047(2) -0.0247(19) 0.0008(17) -0.0173(17)
C11 0.053(2) 0.0466(19) 0.0392(18) -0.0239(17) 0.0007(16) -0.0065(14)
C12 0.066(2) 0.076(2) 0.039(2) -0.019(2) 0.0014(17) -0.0085(17)
C13 0.078(3) 0.048(2) 0.074(3) -0.035(2) -0.001(2) -0.0024(18)
N1 0.063(2) 0.0595(19) 0.0405(18) -0.0066(16) 0.0022(15) -0.0062(15)
N2 0.0502(17) 0.0430(16) 0.0456(17) -0.0114(13) -0.0081(13) -0.0136(13)
O1 0.091(2) 0.103(2) 0.0453(15) -0.0268(18) -0.0174(14) -0.0149(14)
O2 0.142(3) 0.084(2) 0.0517(17) -0.048(2) 0.0058(17) 0.0162(15)
O3 0.095(2) 0.0482(14) 0.0757(18) -0.0312(14) -0.0154(14) -0.0188(12)
O4 0.0702(17) 0.0780(17) 0.0509(15) -0.0221(14) 0.0111(13) -0.0287(13)
O5 0.0458(13) 0.0340(11) 0.0520(13) -0.0115(10) -0.0059(10) -0.0008(9)
O6 0.0413(13) 0.0557(13) 0.0341(12) -0.0168(10) -0.0019(9) -0.0061(10)
O7 0.0456(15) 0.0932(19) 0.0588(16) -0.0330(14) -0.0002(12) -0.0035(13)

loop_
_atom_type_symbol
_atom_type_description
_atom_type_scat_dispersion_real
_atom_type_scat_dispersion_imag
_atom_type_scat_source
C C 0.0033 0.0016 'International Tables Vol C Tables 4.2.6.8 and 6.1.1.4'
H H 0 0 'International Tables Vol C Tables 4.2.6.8 and 6.1.1.4'
N N 0.0061 0.0033 'International Tables Vol C Tables 4.2.6.8 and 6.1.1.4'
O O 0.0106 0.006 'International Tables Vol C Tables 4.2.6.8 and 6.1.1.4'

loop_
_geom_angle_atom_site_label_1
_geom_angle_atom_site_label_2
_geom_angle_atom_site_label_3
_geom_angle
_geom_angle_publ_flag
C6 C1 C2 116.7(3) yes
C6 C1 C7 120.7(3) no
C2 C1 C7 122.4(3) no
C3 C2 C1 122.2(3) yes
C3 C2 N2 118.6(3) no
C1 C2 N2 119.2(2) no
O5 C3 C2 120.5(3) no
O5 C3 C4 121.2(3) no
C2 C3 C4 117.9(3) yes
C5 C4 C3 122.4(3) yes
C5 C4 O6 120.3(3) no
C3 C4 O6 117.0(2) no
C4 C5 C6 117.2(3) yes
C4 C5 C10 122.4(3) no
C6 C5 C10 120.4(3) no
C1 C6 C5 123.5(3) yes
C1 C6 H6 118.3 ?
C5 C6 H6 118.3 ?
C8 C7 C1 125.4(3) no
C8 C7 H7 117.3 ?
C1 C7 H7 117.3 ?
C7 C8 N1 115.6(3) no
C7 C8 C9 129.8(3) no
N1 C8 C9 114.5(3) no
C8 C9 H9A 109.5 ?
C8 C9 H9B 109.5 ?
H9A C9 H9B 109.5 ?
C8 C9 H9C 109.5 ?
H9A C9 H9C 109.5 ?
H9B C9 H9C 109.5 ?
C5 C10 H10A 109.5 ?
C5 C10 H10B 109.5 ?
H10A C10 H10B 109.5 ?
C5 C10 H10C 109.5 ?
H10A C10 H10C 109.5 ?
H10B C10 H10C 109.5 ?
O7 C11 O6 122.4(3) no
O7 C11 C12 127.2(3) no
O6 C11 C12 110.4(3) no
C11 C12 H12A 109.5 ?
C11 C12 H12B 109.5 ?
H12A C12 H12B 109.5 ?
C11 C12 H12C 109.5 ?
H12A C12 H12C 109.5 ?
H12B C12 H12C 109.5 ?
O5 C13 H13A 109.5 ?
O5 C13 H13B 109.5 ?
H13A C13 H13B 109.5 ?
O5 C13 H13C 109.5 ?
H13A C13 H13C 109.5 ?
H13B C13 H13C 109.5 ?
O2 N1 O1 122.5(3) no
O2 N1 C8 117.9(3) no
O1 N1 C8 119.6(3) no
O3 N2 O4 124.2(3) no
O3 N2 C2 118.5(3) no
O4 N2 C2 117.3(3) no
C3 O5 C13 115.2(2) no
C11 O6 C4 117.9(2) no

loop_
_geom_bond_atom_site_label_1
_geom_bond_atom_site_label_2
_geom_bond_distance
_geom_bond_publ_flag
C1 C6 1.377(4) yes
C1 C2 1.405(4) yes
C1 C7 1.471(4) no
C2 C3 1.388(4) yes
C2 N2 1.464(4) no
C3 O5 1.363(3) no
C3 C4 1.389(4) yes
C4 C5 1.380(4) yes
C4 O6 1.408(3) no
C5 C6 1.396(4) yes
C5 C10 1.501(4) no
C6 H6 0.93 ?
C7 C8 1.317(4) no
C7 H7 0.93 ?
C8 N1 1.477(4) no
C8 C9 1.485(5) no
C9 H9A 0.96 ?
C9 H9B 0.96 ?
C9 H9C 0.96 ?
C10 H10A 0.96 ?
C10 H10B 0.96 ?
C10 H10C 0.96 ?
C11 O7 1.187(4) no
C11 O6 1.367(4) no
C11 C12 1.486(4) no
C12 H12A 0.96 ?
C12 H12B 0.96 ?
C12 H12C 0.96 ?
C13 O5 1.434(4) no
C13 H13A 0.96 ?
C13 H13B 0.96 ?
C13 H13C 0.96 ?
N1 O2 1.215(4) no
N1 O1 1.221(4) no
N2 O3 1.209(3) no
N2 O4 1.221(3) no

loop_
_geom_torsion_atom_site_label_1
_geom_torsion_atom_site_label_2
_geom_torsion_atom_site_label_3
_geom_torsion_atom_site_label_4
_geom_torsion
_geom_torsion_publ_flag
C6 C1 C2 C3 -3.7(4) ?
C7 C1 C2 C3 -179.2(3) ?
C6 C1 C2 N2 178.2(3) ?
C7 C1 C2 N2 2.7(4) ?
C1 C2 C3 O5 -172.2(3) ?
N2 C2 C3 O5 6.0(4) ?
C1 C2 C3 C4 1.3(4) ?
N2 C2 C3 C4 179.5(3) ?
O5 C3 C4 C5 174.7(3) ?
C2 C3 C4 C5 1.3(4) ?
O5 C3 C4 O6 0.9(4) ?
C2 C3 C4 O6 -172.6(2) ?
C3 C4 C5 C6 -1.3(4) ?
O6 C4 C5 C6 172.4(3) ?
C3 C4 C5 C10 -179.7(3) ?
O6 C4 C5 C10 -6.0(4) ?
C2 C1 C6 C5 3.7(4) ?
C7 C1 C6 C5 179.3(3) ?
C4 C5 C6 C1 -1.3(4) ?
C10 C5 C6 C1 177.1(3) ?
C6 C1 C7 C8 42.2(4) yes
C2 C1 C7 C8 -142.4(3) ?
C1 C7 C8 N1 -176.5(3) yes
C1 C7 C8 C9 5.1(5) ?
C7 C8 N1 O2 -169.2(3) yes
C9 C8 N1 O2 9.5(4) ?
C7 C8 N1 O1 12.1(4) yes
C9 C8 N1 O1 -169.2(3) ?
C3 C2 N2 O3 48.6(4) yes
C1 C2 N2 O3 -133.2(3) ?
C3 C2 N2 O4 -131.4(3) yes
C1 C2 N2 O4 46.8(4) ?
C2 C3 O5 C13 -108.0(3) yes
C4 C3 O5 C13 78.7(3) ?
O7 C11 O6 C4 7.1(4) yes
C12 C11 O6 C4 -172.6(3) ?
C5 C4 O6 C11 71.6(3) yes
C3 C4 O6 C11 -114.4(3) ?
